data_7155392
loop_
_publ_author_name
'Hewage, Nisansala'
'Zeller, Matthias'
'Br\"uckner, Christian'

_publ_section_title
;
 Oxidations of chromene-annulated chlorins.
;
_journal_issue 2
_journal_name_full 'Organic &amp; biomolecular chemistry'
_journal_page_first 396
_journal_page_last 407
_journal_paper_doi 10.1039/c6ob02395a
_journal_volume 15
_journal_year 2017
_chemical_formula_moiety 'C88 H16 F38 N8 O4, C6 H14'
_chemical_formula_sum 'C94 H30 F38 N8 O4'
_chemical_formula_weight 2057.26
_space_group_crystal_system monoclinic
_space_group_IT_number 15
_space_group_name_Hall '-I 2ya'
_space_group_name_H-M_alt 'I 1 2/a 1'
_symmetry_space_group_name_Hall '-I 2ya'
_symmetry_space_group_name_H-M 'I 1 2/a 1'
_atom_sites_solution_hydrogens geom
_atom_sites_solution_primary direct
_atom_sites_solution_secondary difmap
_audit_creation_method SHELXL-2014/7
_audit_update_record
;
2016-09-17 deposited with the CCDC.
2016-11-29 downloaded from the CCDC.
;
_cell_angle_alpha 90
_cell_angle_beta 90.1310(16)
_cell_angle_gamma 90
_cell_formula_units_Z 4
_cell_length_a 13.7073(6)
_cell_length_b 13.9417(6)
_cell_length_c 41.647(2)
_cell_measurement_reflns_used 9889
_cell_measurement_temperature 100(2)
_cell_measurement_theta_max 66.5675
_cell_measurement_theta_min 3.3429
_cell_volume 7958.8(6)
_computing_cell_refinement 'SAINT V8.34A (Bruker, 2014)'
_computing_data_collection 'Apex2 v2014.11 (Bruker, 2014)'
_computing_data_reduction 'SAINT V8.34A (Bruker, 2014)'
_computing_structure_refinement
;  
SHELXL-2014/7 (Sheldrick, 2014), 
SHELXLE Rev714 (H\"ubschle et al., 2011)
;
_computing_structure_solution 'SHELXS-97 (Sheldrick, 2008)'
_diffrn_ambient_temperature 100(2)
_diffrn_measured_fraction_theta_full 0.966
_diffrn_measured_fraction_theta_max 0.966
_diffrn_measurement_device_type 'Bruker AXS X8 Prospector CCD diffractometer'
_diffrn_measurement_method 'omega and phi scans'
_diffrn_radiation_monochromator 'laterally graded multilayer (Goebel) mirror'
_diffrn_radiation_type CuK\a
_diffrn_radiation_wavelength 1.54178
_diffrn_reflns_av_R_equivalents 0.0419
_diffrn_reflns_av_unetI/netI 0.0387
_diffrn_reflns_Laue_measured_fraction_full 0.966
_diffrn_reflns_Laue_measured_fraction_max 0.966
_diffrn_reflns_limit_h_max 12
_diffrn_reflns_limit_h_min -16
_diffrn_reflns_limit_k_max 16
_diffrn_reflns_limit_k_min -15
_diffrn_reflns_limit_l_max 46
_diffrn_reflns_limit_l_min -49
_diffrn_reflns_number 19690
_diffrn_reflns_point_group_measured_fraction_full 0.966
_diffrn_reflns_point_group_measured_fraction_max 0.966
_diffrn_reflns_theta_full 67.038
_diffrn_reflns_theta_max 67.038
_diffrn_reflns_theta_min 2.122
_diffrn_source 'I-mu-S microsource X-ray tube'
_exptl_absorpt_coefficient_mu 1.507
_exptl_absorpt_correction_T_max 0.7529
_exptl_absorpt_correction_T_min 0.6031
_exptl_absorpt_correction_type multi-scan
_exptl_absorpt_process_details 'Apex2 v2014.11 (Bruker, 2014)'
_exptl_crystal_colour black
_exptl_crystal_density_diffrn 1.717
_exptl_crystal_description rod
_exptl_crystal_F_000 4096
_exptl_crystal_size_max 0.250
_exptl_crystal_size_mid 0.100
_exptl_crystal_size_min 0.080
_refine_diff_density_max 0.588
_refine_diff_density_min -0.316
_refine_diff_density_rms 0.082
_refine_ls_extinction_method none
_refine_ls_goodness_of_fit_ref 1.075
_refine_ls_hydrogen_treatment constr
_refine_ls_matrix_type full
_refine_ls_number_parameters 650
_refine_ls_number_reflns 6860
_refine_ls_number_restraints 0
_refine_ls_restrained_S_all 1.075
_refine_ls_R_factor_all 0.0648
_refine_ls_R_factor_gt 0.0581
_refine_ls_shift/su_max 0.001
_refine_ls_shift/su_mean 0.000
_refine_ls_structure_factor_coef Fsqd
_refine_ls_weighting_details 'w=1/[\s^2^(Fo^2^)+(0.0705P)^2^+35.7674P] where P=(Fo^2^+2Fc^2^)/3'
_refine_ls_weighting_scheme calc
_refine_ls_wR_factor_gt 0.1565
_refine_ls_wR_factor_ref 0.1602
_reflns_Friedel_coverage 0.000
_reflns_number_gt 6190
_reflns_number_total 6860
_reflns_threshold_expression 'I > 2\s(I)'
_cod_data_source_file c6ob02395a2.cif
_cod_data_source_block YSU16mz010_0m
_cod_depositor_comments 'Adding full bibliography for 7155391--7155393.cif.'
_cod_original_cell_volume 7958.9(6)
_cod_database_code 7155392
_shelx_shelxl_version_number 2014/7
_shelx_space_group_comment
;
The symmetry employed for this shelxl refinement is uniquely defined
by the following loop, which should always be used as a source of
symmetry information in preference to the above space-group names.
They are only intended as comments.
;
_shelx_estimated_absorpt_t_min 0.704
_shelx_estimated_absorpt_t_max 0.889

loop_
_space_group_symop_operation_xyz
'x, y, z'
'-x+1/2, y, -z'
'x+1/2, y+1/2, z+1/2'
'-x+1, y+1/2, -z+1/2'
'-x, -y, -z'
'x-1/2, -y, z'
'-x+1/2, -y+1/2, -z+1/2'
'x, -y+1/2, z+1/2'

loop_
_atom_site_label
_atom_site_type_symbol
_atom_site_fract_x
_atom_site_fract_y
_atom_site_fract_z
_atom_site_U_iso_or_equiv
_atom_site_adp_type
_atom_site_occupancy
_atom_site_site_symmetry_order
_atom_site_calc_flag
_atom_site_refinement_flags_posn
_atom_site_refinement_flags_adp
C1 C 0.7697(2) -0.0563(2) 0.06214(7) 0.0191(6) Uani 1 1 d . .
C2 C 0.7144(2) -0.0862(2) 0.03275(7) 0.0192(6) Uani 1 1 d . .
C3 C 0.7070(2) 0.0069(2) 0.01293(7) 0.0196(6) Uani 1 1 d . .
C4 C 0.7180(2) 0.0793(2) 0.03972(7) 0.0185(6) Uani 1 1 d . .
C6 C 0.6674(2) 0.2348(2) 0.06205(7) 0.0199(6) Uani 1 1 d . .
C7 C 0.6056(2) 0.3162(2) 0.06578(7) 0.0217(6) Uani 1 1 d . .
H7 H 0.5569 0.3365 0.0510 0.026 Uiso 1 1 calc R U
C8 C 0.6282(2) 0.3600(2) 0.09405(7) 0.0224(6) Uani 1 1 d . .
H8 H 0.5978 0.4157 0.1025 0.027 Uiso 1 1 calc R U
C9 C 0.7060(2) 0.3072(2) 0.10881(7) 0.0219(6) Uani 1 1 d . .
C10 C 0.7606(2) 0.3319(2) 0.13576(7) 0.0228(6) Uani 1 1 d . .
C11 C 0.8368(2) 0.2779(2) 0.14953(7) 0.0220(6) Uani 1 1 d . .
C12 C 0.8965(2) 0.3120(2) 0.17590(8) 0.0261(7) Uani 1 1 d . .
H12 H 0.8910 0.3719 0.1866 0.031 Uiso 1 1 calc R U
C13 C 0.9612(2) 0.2423(2) 0.18220(7) 0.0250(7) Uani 1 1 d . .
H13 H 1.0110 0.2436 0.1981 0.030 Uiso 1 1 calc R U
C14 C 0.9405(2) 0.1644(2) 0.15999(7) 0.0221(6) Uani 1 1 d . .
C15 C 0.9903(2) 0.0767(2) 0.16036(7) 0.0218(6) Uani 1 1 d . .
C16 C 0.9700(2) -0.0021(2) 0.14068(7) 0.0221(6) Uani 1 1 d . .
C17 C 1.0120(2) -0.0958(2) 0.14137(7) 0.0233(6) Uani 1 1 d . .
H17 H 1.0658 -0.1156 0.1542 0.028 Uiso 1 1 calc R U
C18 C 0.9610(2) -0.1518(2) 0.12032(7) 0.0226(6) Uani 1 1 d . .
H18 H 0.9720 -0.2180 0.1163 0.027 Uiso 1 1 calc R U
C19 C 0.8881(2) -0.0937(2) 0.10537(7) 0.0205(6) Uani 1 1 d . .
C20 C 0.8232(2) -0.1201(2) 0.08084(7) 0.0197(6) Uani 1 1 d . .
C21 C 0.6744(2) 0.1689(2) 0.03647(7) 0.0197(6) Uani 1 1 d . .
C22 C 0.6248(2) 0.1848(2) 0.00532(7) 0.0202(6) Uani 1 1 d . .
C23 C 0.5918(2) 0.1044(2) -0.01189(7) 0.0198(6) Uani 1 1 d . .
C24 C 0.5371(2) 0.1142(2) -0.03967(7) 0.0228(6) Uani 1 1 d . .
C25 C 0.5192(2) 0.2039(2) -0.05253(7) 0.0259(7) Uani 1 1 d . .
C26 C 0.5577(2) 0.2838(2) -0.03756(8) 0.0252(7) Uani 1 1 d . .
C27 C 0.6099(2) 0.2741(2) -0.00927(7) 0.0231(6) Uani 1 1 d . .
C28 C 0.7415(2) 0.4289(2) 0.14997(7) 0.0229(6) Uani 1 1 d . .
C29 C 0.8089(2) 0.5032(2) 0.14613(7) 0.0246(6) Uani 1 1 d . .
C30 C 0.7942(2) 0.5927(2) 0.15949(8) 0.0282(7) Uani 1 1 d . .
C31 C 0.7112(3) 0.6102(2) 0.17726(8) 0.0296(7) Uani 1 1 d . .
C32 C 0.6423(2) 0.5385(2) 0.18120(8) 0.0280(7) Uani 1 1 d . .
C33 C 0.6587(2) 0.4498(2) 0.16756(7) 0.0261(7) Uani 1 1 d . .
C34 C 1.0712(2) 0.0657(2) 0.18428(7) 0.0212(6) Uani 1 1 d . .
C35 C 1.0521(2) 0.0570(2) 0.21728(8) 0.0256(7) Uani 1 1 d . .
C36 C 1.1267(2) 0.0563(2) 0.23959(7) 0.0285(7) Uani 1 1 d . .
C37 C 1.2223(2) 0.0643(3) 0.22986(8) 0.0302(7) Uani 1 1 d . .
C38 C 1.2433(2) 0.0718(2) 0.19749(8) 0.0283(7) Uani 1 1 d . .
C39 C 1.1679(2) 0.0707(2) 0.17542(7) 0.0245(6) Uani 1 1 d . .
C40 C 0.8145(2) -0.2238(2) 0.07268(7) 0.0209(6) Uani 1 1 d . .
C41 C 0.7475(2) -0.2828(2) 0.08797(7) 0.0223(6) Uani 1 1 d . .
C42 C 0.7273(2) -0.3740(2) 0.07727(8) 0.0292(7) Uani 1 1 d . .
C43 C 0.7772(3) -0.4109(2) 0.05104(9) 0.0312(7) Uani 1 1 d . .
C44 C 0.8460(2) -0.3549(2) 0.03593(8) 0.0279(7) Uani 1 1 d . .
C45 C 0.8640(2) -0.2632(2) 0.04676(7) 0.0228(6) Uani 1 1 d . .
C46 C 0.5612(4) 0.2092(4) 0.22797(11) 0.0539(11) Uani 1 1 d . .
H46A H 0.5164 0.2056 0.2096 0.081 Uiso 1 1 calc R U
H46B H 0.5559 0.2725 0.2380 0.081 Uiso 1 1 calc R U
H46C H 0.5442 0.1596 0.2437 0.081 Uiso 1 1 calc R U
C47 C 0.6684(3) 0.1932(3) 0.21613(10) 0.0426(9) Uani 1 1 d . .
H47A H 0.6732 0.1290 0.2061 0.051 Uiso 1 1 calc R U
H47B H 0.6837 0.2415 0.1995 0.051 Uiso 1 1 calc R U
C48 C 0.7443(3) 0.2005(3) 0.24300(10) 0.0443(9) Uani 1 1 d . .
H48A H 0.7258 0.1558 0.2604 0.053 Uiso 1 1 calc R U
H48B H 0.8082 0.1793 0.2345 0.053 Uiso 1 1 calc R U
O1 O 0.61440(15) 0.01225(14) -0.00249(5) 0.0205(4) Uani 1 1 d . .
O2 O 0.67952(15) -0.16242(14) 0.02554(5) 0.0231(5) Uani 1 1 d . .
F1 F 1.19092(14) 0.07744(15) 0.14414(4) 0.0325(4) Uani 1 1 d . .
F2 F 1.33571(14) 0.08136(17) 0.18802(5) 0.0404(5) Uani 1 1 d . .
F3 F 1.29437(15) 0.06460(18) 0.25128(5) 0.0431(5) Uani 1 1 d . .
F4 F 1.10662(15) 0.04766(18) 0.27104(4) 0.0417(5) Uani 1 1 d . .
F5 F 0.96043(14) 0.05136(15) 0.22761(4) 0.0346(5) Uani 1 1 d . .
F6 F 0.88956(14) 0.48942(14) 0.12898(5) 0.0341(4) Uani 1 1 d . .
F7 F 0.86035(16) 0.66244(14) 0.15571(5) 0.0380(5) Uani 1 1 d . .
F8 F 0.69790(16) 0.69654(14) 0.19061(5) 0.0395(5) Uani 1 1 d . .
F9 F 0.56291(15) 0.55473(15) 0.19876(5) 0.0362(5) Uani 1 1 d . .
F10 F 0.58983(14) 0.38202(13) 0.17184(5) 0.0314(4) Uani 1 1 d . .
F11 F 0.64805(13) 0.35447(12) 0.00322(4) 0.0276(4) Uani 1 1 d . .
F12 F 0.50266(13) 0.03628(13) -0.05503(4) 0.0262(4) Uani 1 1 d . .
F13 F 0.46785(14) 0.21281(15) -0.07951(4) 0.0332(4) Uani 1 1 d . .
F14 F 0.54342(15) 0.37079(14) -0.05041(5) 0.0348(5) Uani 1 1 d . .
F15 F 0.69799(13) -0.24999(13) 0.11350(4) 0.0278(4) Uani 1 1 d . .
F16 F 0.65917(15) -0.42687(14) 0.09211(5) 0.0383(5) Uani 1 1 d . .
F17 F 0.75871(18) -0.49913(14) 0.04082(6) 0.0458(6) Uani 1 1 d . .
F18 F 0.89611(16) -0.38953(15) 0.01062(5) 0.0404(5) Uani 1 1 d . .
F19 F 0.92905(13) -0.20867(13) 0.03124(4) 0.0264(4) Uani 1 1 d . .
N1 N 0.72453(18) 0.23023(18) 0.08913(6) 0.0207(5) Uani 1 1 d . .
H1 H 0.7670 0.1845 0.0933 0.025 Uiso 1 1 calc R U
N2 N 0.86444(18) 0.18832(18) 0.14006(6) 0.0220(5) Uani 1 1 d . .
N3 N 0.89693(18) -0.00394(17) 0.11825(6) 0.0202(5) Uani 1 1 d . .
H3 H 0.8607 0.0457 0.1129 0.024 Uiso 1 1 calc R U
N4 N 0.76166(18) 0.04072(17) 0.06594(6) 0.0192(5) Uani 1 1 d . .

loop_
_atom_site_aniso_label
_atom_site_aniso_U_11
_atom_site_aniso_U_22
_atom_site_aniso_U_33
_atom_site_aniso_U_23
_atom_site_aniso_U_13
_atom_site_aniso_U_12
C1 0.0221(15) 0.0188(14) 0.0165(13) 0.0008(11) 0.0046(11) -0.0004(11)
C2 0.0213(15) 0.0158(14) 0.0205(13) 0.0004(11) 0.0030(11) 0.0014(11)
C3 0.0214(15) 0.0198(15) 0.0175(14) 0.0005(11) -0.0017(12) -0.0004(11)
C4 0.0206(14) 0.0165(14) 0.0183(14) 0.0000(11) 0.0025(11) -0.0031(11)
C6 0.0192(14) 0.0195(14) 0.0210(14) 0.0025(12) 0.0019(11) -0.0026(11)
C7 0.0200(15) 0.0179(14) 0.0270(15) 0.0025(12) -0.0016(12) -0.0006(11)
C8 0.0216(15) 0.0167(14) 0.0291(15) -0.0008(12) 0.0036(12) 0.0012(11)
C9 0.0246(15) 0.0171(14) 0.0240(15) -0.0001(12) 0.0034(12) -0.0003(11)
C10 0.0235(15) 0.0207(15) 0.0241(15) -0.0004(12) 0.0032(12) -0.0007(12)
C11 0.0238(15) 0.0195(15) 0.0226(14) 0.0004(12) 0.0030(12) 0.0010(12)
C12 0.0312(17) 0.0202(15) 0.0267(16) -0.0051(12) -0.0003(13) -0.0011(12)
C13 0.0259(16) 0.0240(16) 0.0252(15) -0.0023(13) -0.0030(12) -0.0013(12)
C14 0.0220(15) 0.0231(15) 0.0213(14) -0.0008(12) 0.0004(12) -0.0013(12)
C15 0.0219(15) 0.0250(15) 0.0185(14) 0.0000(12) 0.0017(11) -0.0008(12)
C16 0.0258(16) 0.0230(15) 0.0175(14) 0.0007(12) 0.0007(12) 0.0002(12)
C17 0.0235(15) 0.0253(15) 0.0210(14) 0.0028(12) -0.0013(12) 0.0021(12)
C18 0.0261(16) 0.0204(15) 0.0211(14) 0.0012(12) 0.0014(12) 0.0024(12)
C19 0.0237(15) 0.0192(14) 0.0185(13) 0.0016(11) 0.0034(11) -0.0010(11)
C20 0.0212(15) 0.0196(15) 0.0182(13) 0.0010(11) 0.0039(11) -0.0004(11)
C21 0.0191(14) 0.0188(14) 0.0213(14) 0.0033(12) 0.0027(11) -0.0014(11)
C22 0.0170(14) 0.0229(15) 0.0208(14) 0.0008(12) 0.0052(11) 0.0010(11)
C23 0.0163(14) 0.0223(15) 0.0208(14) 0.0026(12) 0.0053(11) 0.0023(11)
C24 0.0198(15) 0.0272(16) 0.0215(14) -0.0017(12) 0.0023(12) 0.0014(12)
C25 0.0223(15) 0.0345(18) 0.0210(15) 0.0043(13) 0.0026(12) 0.0055(13)
C26 0.0237(16) 0.0254(16) 0.0264(15) 0.0085(13) 0.0045(12) 0.0046(12)
C27 0.0223(15) 0.0223(15) 0.0246(15) 0.0009(12) 0.0040(12) 0.0008(12)
C28 0.0271(16) 0.0188(15) 0.0229(14) 0.0000(12) -0.0031(12) 0.0021(12)
C29 0.0275(17) 0.0227(15) 0.0235(15) 0.0007(12) 0.0009(12) 0.0016(12)
C30 0.0333(18) 0.0198(15) 0.0316(17) 0.0022(13) -0.0042(14) -0.0029(13)
C31 0.042(2) 0.0203(16) 0.0270(16) -0.0019(13) -0.0063(14) 0.0094(13)
C32 0.0307(17) 0.0284(17) 0.0248(15) -0.0006(13) 0.0000(13) 0.0080(13)
C33 0.0288(17) 0.0245(16) 0.0249(15) 0.0033(13) -0.0023(13) 0.0021(13)
C34 0.0232(15) 0.0204(14) 0.0199(14) -0.0020(12) 0.0015(12) 0.0017(11)
C35 0.0229(16) 0.0306(17) 0.0233(15) -0.0010(13) 0.0026(12) 0.0001(12)
C36 0.0318(18) 0.0346(18) 0.0190(14) 0.0002(13) 0.0005(13) 0.0021(14)
C37 0.0292(17) 0.0370(18) 0.0244(16) -0.0023(14) -0.0051(13) 0.0050(14)
C38 0.0246(16) 0.0314(17) 0.0288(16) -0.0012(14) 0.0037(13) 0.0029(13)
C39 0.0302(17) 0.0251(16) 0.0183(14) -0.0001(12) 0.0015(12) 0.0032(13)
C40 0.0222(15) 0.0185(14) 0.0219(14) 0.0020(12) -0.0033(12) 0.0017(11)
C41 0.0241(15) 0.0209(15) 0.0219(14) 0.0019(12) 0.0003(12) 0.0014(12)
C42 0.0323(18) 0.0228(16) 0.0326(17) 0.0070(14) -0.0036(14) -0.0067(13)
C43 0.0377(19) 0.0177(15) 0.0382(18) -0.0051(14) -0.0058(15) 0.0001(13)
C44 0.0327(17) 0.0241(16) 0.0269(16) -0.0068(13) 0.0005(13) 0.0048(13)
C45 0.0206(15) 0.0223(15) 0.0254(15) 0.0023(12) -0.0001(12) 0.0016(12)
C46 0.065(3) 0.055(3) 0.042(2) -0.008(2) -0.002(2) -0.001(2)
C47 0.052(2) 0.034(2) 0.042(2) 0.0002(17) -0.0004(18) -0.0001(17)
C48 0.052(2) 0.037(2) 0.044(2) 0.0017(17) 0.0060(18) -0.0002(17)
O1 0.0215(10) 0.0195(10) 0.0204(10) 0.0020(8) -0.0005(8) -0.0005(8)
O2 0.0256(11) 0.0189(11) 0.0249(10) 0.0004(9) -0.0004(8) -0.0027(8)
F1 0.0283(10) 0.0487(12) 0.0204(9) 0.0057(8) 0.0039(7) 0.0013(8)
F2 0.0205(10) 0.0653(14) 0.0355(11) 0.0002(10) 0.0021(8) 0.0010(9)
F3 0.0307(11) 0.0693(15) 0.0292(10) -0.0044(10) -0.0083(8) 0.0057(10)
F4 0.0378(11) 0.0698(15) 0.0177(9) -0.0001(9) 0.0004(8) 0.0005(10)
F5 0.0263(10) 0.0510(12) 0.0266(9) 0.0003(9) 0.0037(8) -0.0026(9)
F6 0.0355(11) 0.0279(10) 0.0389(11) -0.0025(8) 0.0081(9) -0.0024(8)
F7 0.0441(12) 0.0231(10) 0.0468(12) -0.0010(9) -0.0031(9) -0.0079(8)
F8 0.0532(13) 0.0220(10) 0.0432(12) -0.0110(9) -0.0028(10) 0.0085(9)
F9 0.0350(11) 0.0369(11) 0.0368(10) -0.0011(9) 0.0076(9) 0.0124(8)
F10 0.0286(10) 0.0279(10) 0.0376(10) 0.0008(8) 0.0062(8) -0.0008(8)
F11 0.0317(10) 0.0191(9) 0.0319(9) 0.0046(7) -0.0002(8) -0.0009(7)
F12 0.0259(9) 0.0309(10) 0.0220(8) -0.0039(7) -0.0018(7) 0.0003(7)
F13 0.0336(10) 0.0416(11) 0.0244(9) 0.0060(8) -0.0062(8) 0.0069(8)
F14 0.0414(11) 0.0288(10) 0.0340(10) 0.0129(8) -0.0029(9) 0.0049(8)
F15 0.0319(10) 0.0267(9) 0.0247(9) 0.0025(7) 0.0055(7) -0.0025(7)
F16 0.0436(12) 0.0267(10) 0.0446(12) 0.0079(9) 0.0016(9) -0.0145(9)
F17 0.0621(14) 0.0194(10) 0.0559(14) -0.0123(9) -0.0029(11) -0.0059(9)
F18 0.0457(12) 0.0355(11) 0.0401(11) -0.0159(9) 0.0073(9) 0.0052(9)
F19 0.0239(9) 0.0284(9) 0.0269(9) 0.0015(7) 0.0066(7) 0.0007(7)
N1 0.0229(13) 0.0179(12) 0.0212(12) -0.0003(10) -0.0012(10) 0.0022(10)
N2 0.0237(13) 0.0202(13) 0.0223(12) -0.0017(10) 0.0006(10) 0.0013(10)
N3 0.0277(13) 0.0159(12) 0.0169(11) 0.0001(9) -0.0015(10) 0.0036(10)
N4 0.0206(12) 0.0178(12) 0.0191(11) 0.0006(10) 0.0017(10) 0.0003(9)

loop_
_atom_type_symbol
_atom_type_description
_atom_type_scat_dispersion_real
_atom_type_scat_dispersion_imag
_atom_type_scat_source
C C 0.0181 0.0091 'International Tables Vol C Tables 4.2.6.8 and 6.1.1.4'
H H 0.0000 0.0000 'International Tables Vol C Tables 4.2.6.8 and 6.1.1.4'
O O 0.0492 0.0322 'International Tables Vol C Tables 4.2.6.8 and 6.1.1.4'
F F 0.0727 0.0534 'International Tables Vol C Tables 4.2.6.8 and 6.1.1.4'
N N 0.0311 0.0180 'International Tables Vol C Tables 4.2.6.8 and 6.1.1.4'

loop_
_geom_angle_atom_site_label_1
_geom_angle_atom_site_label_2
_geom_angle_atom_site_label_3
_geom_angle
_geom_angle_site_symmetry_1
_geom_angle_site_symmetry_3
N4 C1 C20 127.7(3) . .
N4 C1 C2 109.2(2) . .
C20 C1 C2 123.0(3) . .
O2 C2 C1 130.5(3) . .
O2 C2 C3 125.8(3) . .
C1 C2 C3 103.6(2) . .
O1 C3 C4 112.7(2) . .
O1 C3 C2 110.0(2) . .
C4 C3 C2 99.2(2) . .
O1 C3 C3 110.7(3) . 2_655
C4 C3 C3 115.2(2) . 2_655
C2 C3 C3 108.28(19) . 2_655
N4 C4 C21 128.6(3) . .
N4 C4 C3 111.9(2) . .
C21 C4 C3 119.0(3) . .
N1 C6 C21 123.4(3) . .
N1 C6 C7 106.6(3) . .
C21 C6 C7 130.0(3) . .
C8 C7 C6 108.5(3) . .
C8 C7 H7 125.7 . .
C6 C7 H7 125.7 . .
C7 C8 C9 108.0(3) . .
C7 C8 H8 126.0 . .
C9 C8 H8 126.0 . .
N1 C9 C10 125.1(3) . .
N1 C9 C8 106.5(3) . .
C10 C9 C8 128.1(3) . .
C9 C10 C11 126.4(3) . .
C9 C10 C28 116.6(3) . .
C11 C10 C28 116.8(3) . .
N2 C11 C10 125.3(3) . .
N2 C11 C12 111.3(3) . .
C10 C11 C12 123.4(3) . .
C13 C12 C11 106.4(3) . .
C13 C12 H12 126.8 . .
C11 C12 H12 126.8 . .
C12 C13 C14 106.8(3) . .
C12 C13 H13 126.6 . .
C14 C13 H13 126.6 . .
N2 C14 C15 126.0(3) . .
N2 C14 C13 110.5(3) . .
C15 C14 C13 123.4(3) . .
C16 C15 C14 125.7(3) . .
C16 C15 C34 117.1(3) . .
C14 C15 C34 117.2(3) . .
N3 C16 C15 124.0(3) . .
N3 C16 C17 106.9(3) . .
C15 C16 C17 128.8(3) . .
C18 C17 C16 107.7(3) . .
C18 C17 H17 126.1 . .
C16 C17 H17 126.1 . .
C17 C18 C19 108.2(3) . .
C17 C18 H18 125.9 . .
C19 C18 H18 125.9 . .
N3 C19 C20 125.6(3) . .
N3 C19 C18 106.7(3) . .
C20 C19 C18 127.6(3) . .
C1 C20 C19 125.0(3) . .
C1 C20 C40 116.8(3) . .
C19 C20 C40 118.1(3) . .
C4 C21 C6 122.8(3) . .
C4 C21 C22 114.6(3) . .
C6 C21 C22 122.2(3) . .
C27 C22 C23 116.2(3) . .
C27 C22 C21 125.5(3) . .
C23 C22 C21 118.3(3) . .
O1 C23 C24 116.8(3) . .
O1 C23 C22 121.8(3) . .
C24 C23 C22 121.4(3) . .
F12 C24 C25 119.0(3) . .
F12 C24 C23 120.4(3) . .
C25 C24 C23 120.6(3) . .
F13 C25 C26 120.4(3) . .
F13 C25 C24 120.3(3) . .
C26 C25 C24 119.2(3) . .
F14 C26 C25 119.7(3) . .
F14 C26 C27 120.2(3) . .
C25 C26 C27 120.1(3) . .
F11 C27 C26 116.7(3) . .
F11 C27 C22 121.2(3) . .
C26 C27 C22 122.1(3) . .
C33 C28 C29 116.6(3) . .
C33 C28 C10 122.9(3) . .
C29 C28 C10 120.5(3) . .
F6 C29 C30 117.9(3) . .
F6 C29 C28 120.3(3) . .
C30 C29 C28 121.8(3) . .
F7 C30 C29 120.7(3) . .
F7 C30 C31 119.6(3) . .
C29 C30 C31 119.7(3) . .
F8 C31 C30 119.6(3) . .
F8 C31 C32 120.5(3) . .
C30 C31 C32 119.9(3) . .
F9 C32 C33 120.9(3) . .
F9 C32 C31 120.0(3) . .
C33 C32 C31 119.1(3) . .
F10 C33 C32 117.3(3) . .
F10 C33 C28 119.9(3) . .
C32 C33 C28 122.8(3) . .
C39 C34 C35 116.6(3) . .
C39 C34 C15 121.9(3) . .
C35 C34 C15 121.3(3) . .
F5 C35 C36 118.7(3) . .
F5 C35 C34 120.0(3) . .
C36 C35 C34 121.3(3) . .
F4 C36 C37 119.4(3) . .
F4 C36 C35 120.2(3) . .
C37 C36 C35 120.4(3) . .
F3 C37 C36 120.6(3) . .
F3 C37 C38 119.9(3) . .
C36 C37 C38 119.6(3) . .
F2 C38 C39 120.9(3) . .
F2 C38 C37 119.7(3) . .
C39 C38 C37 119.4(3) . .
F1 C39 C34 119.4(3) . .
F1 C39 C38 117.8(3) . .
C34 C39 C38 122.7(3) . .
C41 C40 C45 116.6(3) . .
C41 C40 C20 121.5(3) . .
C45 C40 C20 121.4(3) . .
F15 C41 C42 118.0(3) . .
F15 C41 C40 119.9(3) . .
C42 C41 C40 122.1(3) . .
F16 C42 C41 119.9(3) . .
F16 C42 C43 120.2(3) . .
C41 C42 C43 119.9(3) . .
F17 C43 C44 120.6(3) . .
F17 C43 C42 120.2(3) . .
C44 C43 C42 119.2(3) . .
F18 C44 C45 119.8(3) . .
F18 C44 C43 120.3(3) . .
C45 C44 C43 119.9(3) . .
F19 C45 C44 119.2(3) . .
F19 C45 C40 118.6(3) . .
C44 C45 C40 122.3(3) . .
C47 C46 H46A 109.5 . .
C47 C46 H46B 109.5 . .
H46A C46 H46B 109.5 . .
C47 C46 H46C 109.5 . .
H46A C46 H46C 109.5 . .
H46B C46 H46C 109.5 . .
C48 C47 C46 113.4(3) . .
C48 C47 H47A 108.9 . .
C46 C47 H47A 108.9 . .
C48 C47 H47B 108.9 . .
C46 C47 H47B 108.9 . .
H47A C47 H47B 107.7 . .
C48 C48 C47 114.4(4) 7_655 .
C48 C48 H48A 108.7 7_655 .
C47 C48 H48A 108.7 . .
C48 C48 H48B 108.7 7_655 .
C47 C48 H48B 108.7 . .
H48A C48 H48B 107.6 . .
C23 O1 C3 112.1(2) . .
C6 N1 C9 110.4(2) . .
C6 N1 H1 124.8 . .
C9 N1 H1 124.8 . .
C11 N2 C14 105.0(2) . .
C19 N3 C16 110.4(2) . .
C19 N3 H3 124.8 . .
C16 N3 H3 124.8 . .
C4 N4 C1 109.6(2) . .

loop_
_geom_bond_atom_site_label_1
_geom_bond_atom_site_label_2
_geom_bond_distance
_geom_bond_site_symmetry_2
C1 N4 1.367(4) .
C1 C20 1.389(4) .
C1 C2 1.498(4) .
C2 O2 1.203(4) .
C2 C3 1.542(4) .
C3 O1 1.424(3) .
C3 C4 1.511(4) .
C3 C3 1.598(6) 2_655
C4 N4 1.355(4) .
C4 C21 1.392(4) .
C6 N1 1.373(4) .
C6 C21 1.410(4) .
C6 C7 1.425(4) .
C7 C8 1.361(4) .
C7 H7 0.9500 .
C8 C9 1.433(4) .
C8 H8 0.9500 .
C9 N1 1.374(4) .
C9 C10 1.391(4) .
C10 C11 1.409(4) .
C10 C28 1.499(4) .
C11 N2 1.363(4) .
C11 C12 1.448(4) .
C12 C13 1.340(5) .
C12 H12 0.9500 .
C13 C14 1.454(4) .
C13 H13 0.9500 .
C14 N2 1.372(4) .
C14 C15 1.401(4) .
C15 C16 1.398(4) .
C15 C34 1.497(4) .
C16 N3 1.368(4) .
C16 C17 1.428(4) .
C17 C18 1.365(4) .
C17 H17 0.9500 .
C18 C19 1.427(4) .
C18 H18 0.9500 .
C19 N3 1.366(4) .
C19 C20 1.403(4) .
C20 C40 1.491(4) .
C21 C22 1.480(4) .
C22 C27 1.399(4) .
C22 C23 1.405(4) .
C23 O1 1.378(4) .
C23 C24 1.384(4) .
C24 F12 1.346(4) .
C24 C25 1.381(5) .
C25 F13 1.331(4) .
C25 C26 1.381(5) .
C26 F14 1.340(4) .
C26 C27 1.384(4) .
C27 F11 1.342(4) .
C28 C33 1.384(5) .
C28 C29 1.397(4) .
C29 F6 1.332(4) .
C29 C30 1.381(5) .
C30 F7 1.339(4) .
C30 C31 1.381(5) .
C31 F8 1.339(4) .
C31 C32 1.385(5) .
C32 F9 1.332(4) .
C32 C33 1.379(5) .
C33 F10 1.348(4) .
C34 C39 1.378(5) .
C34 C35 1.405(4) .
C35 F5 1.332(4) .
C35 C36 1.380(4) .
C36 F4 1.345(4) .
C36 C37 1.377(5) .
C37 F3 1.330(4) .
C37 C38 1.383(5) .
C38 F2 1.334(4) .
C38 C39 1.382(4) .
C39 F1 1.345(4) .
C40 C41 1.388(4) .
C40 C45 1.389(4) .
C41 F15 1.343(4) .
C41 C42 1.375(5) .
C42 F16 1.342(4) .
C42 C43 1.389(5) .
C43 F17 1.326(4) .
C43 C44 1.378(5) .
C44 F18 1.349(4) .
C44 C45 1.378(4) .
C45 F19 1.339(4) .
C46 C47 1.568(6) .
C46 H46A 0.9800 .
C46 H46B 0.9800 .
C46 H46C 0.9800 .
C47 C48 1.529(6) .
C47 H47A 0.9900 .
C47 H47B 0.9900 .
C48 C48 1.507(8) 7_655
C48 H48A 0.9900 .
C48 H48B 0.9900 .
N1 H1 0.8800 .
N3 H3 0.8800 .

loop_
_geom_torsion_atom_site_label_1
_geom_torsion_atom_site_label_2
_geom_torsion_atom_site_label_3
_geom_torsion_atom_site_label_4
_geom_torsion
_geom_torsion_site_symmetry_1
_geom_torsion_site_symmetry_4
N4 C1 C2 O2 -156.3(3) . .
C20 C1 C2 O2 26.2(5) . .
N4 C1 C2 C3 21.4(3) . .
C20 C1 C2 C3 -156.0(3) . .
O2 C2 C3 O1 35.5(4) . .
C1 C2 C3 O1 -142.4(2) . .
O2 C2 C3 C4 153.9(3) . .
C1 C2 C3 C4 -24.0(3) . .
O2 C2 C3 C3 -85.6(4) . 2_655
C1 C2 C3 C3 96.5(3) . 2_655
O1 C3 C4 N4 137.6(2) . .
C2 C3 C4 N4 21.3(3) . .
C3 C3 C4 N4 -94.1(3) 2_655 .
O1 C3 C4 C21 -35.1(4) . .
C2 C3 C4 C21 -151.4(3) . .
C3 C3 C4 C21 93.3(3) 2_655 .
N1 C6 C7 C8 1.8(3) . .
C21 C6 C7 C8 -177.6(3) . .
C6 C7 C8 C9 0.4(3) . .
C7 C8 C9 N1 -2.5(3) . .
C7 C8 C9 C10 171.2(3) . .
N1 C9 C10 C11 -7.3(5) . .
C8 C9 C10 C11 -179.9(3) . .
N1 C9 C10 C28 167.7(3) . .
C8 C9 C10 C28 -4.9(5) . .
C9 C10 C11 N2 -5.5(5) . .
C28 C10 C11 N2 179.5(3) . .
C9 C10 C11 C12 174.2(3) . .
C28 C10 C11 C12 -0.8(4) . .
N2 C11 C12 C13 0.4(4) . .
C10 C11 C12 C13 -179.4(3) . .
C11 C12 C13 C14 -0.8(4) . .
C12 C13 C14 N2 1.0(4) . .
C12 C13 C14 C15 -176.7(3) . .
N2 C14 C15 C16 -0.8(5) . .
C13 C14 C15 C16 176.6(3) . .
N2 C14 C15 C34 -179.8(3) . .
C13 C14 C15 C34 -2.4(4) . .
C14 C15 C16 N3 -0.6(5) . .
C34 C15 C16 N3 178.4(3) . .
C14 C15 C16 C17 -174.5(3) . .
C34 C15 C16 C17 4.4(5) . .
N3 C16 C17 C18 -2.1(3) . .
C15 C16 C17 C18 172.6(3) . .
C16 C17 C18 C19 1.7(3) . .
C17 C18 C19 N3 -0.7(3) . .
C17 C18 C19 C20 175.9(3) . .
N4 C1 C20 C19 -7.5(5) . .
C2 C1 C20 C19 169.4(3) . .
N4 C1 C20 C40 176.2(3) . .
C2 C1 C20 C40 -6.8(4) . .
N3 C19 C20 C1 11.6(5) . .
C18 C19 C20 C1 -164.3(3) . .
N3 C19 C20 C40 -172.2(3) . .
C18 C19 C20 C40 11.9(5) . .
N4 C4 C21 C6 -1.7(5) . .
C3 C4 C21 C6 169.6(3) . .
N4 C4 C21 C22 -174.3(3) . .
C3 C4 C21 C22 -3.0(4) . .
N1 C6 C21 C4 18.9(4) . .
C7 C6 C21 C4 -161.8(3) . .
N1 C6 C21 C22 -169.1(3) . .
C7 C6 C21 C22 10.2(5) . .
C4 C21 C22 C27 -153.3(3) . .
C6 C21 C22 C27 34.1(4) . .
C4 C21 C22 C23 24.8(4) . .
C6 C21 C22 C23 -147.8(3) . .
C27 C22 C23 O1 170.5(3) . .
C21 C22 C23 O1 -7.8(4) . .
C27 C22 C23 C24 -7.7(4) . .
C21 C22 C23 C24 174.1(3) . .
O1 C23 C24 F12 4.6(4) . .
C22 C23 C24 F12 -177.1(3) . .
O1 C23 C24 C25 -173.7(3) . .
C22 C23 C24 C25 4.5(4) . .
F12 C24 C25 F13 0.7(4) . .
C23 C24 C25 F13 179.0(3) . .
F12 C24 C25 C26 -177.5(3) . .
C23 C24 C25 C26 0.9(5) . .
F13 C25 C26 F14 -0.3(5) . .
C24 C25 C26 F14 177.8(3) . .
F13 C25 C26 C27 179.1(3) . .
C24 C25 C26 C27 -2.8(5) . .
F14 C26 C27 F11 -3.0(4) . .
C25 C26 C27 F11 177.6(3) . .
F14 C26 C27 C22 178.7(3) . .
C25 C26 C27 C22 -0.7(5) . .
C23 C22 C27 F11 -172.4(3) . .
C21 C22 C27 F11 5.7(5) . .
C23 C22 C27 C26 5.8(4) . .
C21 C22 C27 C26 -176.1(3) . .
C9 C10 C28 C33 74.2(4) . .
C11 C10 C28 C33 -110.3(3) . .
C9 C10 C28 C29 -106.5(3) . .
C11 C10 C28 C29 69.0(4) . .
C33 C28 C29 F6 -178.7(3) . .
C10 C28 C29 F6 2.0(4) . .
C33 C28 C29 C30 0.7(4) . .
C10 C28 C29 C30 -178.7(3) . .
F6 C29 C30 F7 -1.3(4) . .
C28 C29 C30 F7 179.4(3) . .
F6 C29 C30 C31 179.5(3) . .
C28 C29 C30 C31 0.2(5) . .
F7 C30 C31 F8 -0.3(5) . .
C29 C30 C31 F8 178.9(3) . .
F7 C30 C31 C32 179.8(3) . .
C29 C30 C31 C32 -0.9(5) . .
F8 C31 C32 F9 -1.0(5) . .
C30 C31 C32 F9 178.9(3) . .
F8 C31 C32 C33 -179.0(3) . .
C30 C31 C32 C33 0.8(5) . .
F9 C32 C33 F10 2.2(4) . .
C31 C32 C33 F10 -179.8(3) . .
F9 C32 C33 C28 -178.0(3) . .
C31 C32 C33 C28 0.0(5) . .
C29 C28 C33 F10 179.0(3) . .
C10 C28 C33 F10 -1.7(4) . .
C29 C28 C33 C32 -0.8(5) . .
C10 C28 C33 C32 178.5(3) . .
C16 C15 C34 C39 77.2(4) . .
C14 C15 C34 C39 -103.7(4) . .
C16 C15 C34 C35 -107.8(3) . .
C14 C15 C34 C35 71.3(4) . .
C39 C34 C35 F5 -179.7(3) . .
C15 C34 C35 F5 5.0(5) . .
C39 C34 C35 C36 1.6(5) . .
C15 C34 C35 C36 -173.6(3) . .
F5 C35 C36 F4 1.5(5) . .
C34 C35 C36 F4 -179.8(3) . .
F5 C35 C36 C37 -178.5(3) . .
C34 C35 C36 C37 0.2(5) . .
F4 C36 C37 F3 -0.7(5) . .
C35 C36 C37 F3 179.3(3) . .
F4 C36 C37 C38 179.1(3) . .
C35 C36 C37 C38 -0.9(5) . .
F3 C37 C38 F2 -1.4(5) . .
C36 C37 C38 F2 178.8(3) . .
F3 C37 C38 C39 179.5(3) . .
C36 C37 C38 C39 -0.3(5) . .
C35 C34 C39 F1 178.9(3) . .
C15 C34 C39 F1 -5.8(5) . .
C35 C34 C39 C38 -2.9(5) . .
C15 C34 C39 C38 172.4(3) . .
F2 C38 C39 F1 1.4(5) . .
C37 C38 C39 F1 -179.5(3) . .
F2 C38 C39 C34 -176.8(3) . .
C37 C38 C39 C34 2.3(5) . .
C1 C20 C40 C41 -93.9(3) . .
C19 C20 C40 C41 89.6(4) . .
C1 C20 C40 C45 77.8(4) . .
C19 C20 C40 C45 -98.7(3) . .
C45 C40 C41 F15 179.1(2) . .
C20 C40 C41 F15 -8.8(4) . .
C45 C40 C41 C42 -3.0(4) . .
C20 C40 C41 C42 169.1(3) . .
F15 C41 C42 F16 0.6(4) . .
C40 C41 C42 F16 -177.4(3) . .
F15 C41 C42 C43 -179.7(3) . .
C40 C41 C42 C43 2.3(5) . .
F16 C42 C43 F17 -1.0(5) . .
C41 C42 C43 F17 179.3(3) . .
F16 C42 C43 C44 179.2(3) . .
C41 C42 C43 C44 -0.5(5) . .
F17 C43 C44 F18 -0.5(5) . .
C42 C43 C44 F18 179.3(3) . .
F17 C43 C44 C45 179.7(3) . .
C42 C43 C44 C45 -0.5(5) . .
F18 C44 C45 F19 2.1(4) . .
C43 C44 C45 F19 -178.1(3) . .
F18 C44 C45 C40 179.9(3) . .
C43 C44 C45 C40 -0.2(5) . .
C41 C40 C45 F19 179.8(2) . .
C20 C40 C45 F19 7.7(4) . .
C41 C40 C45 C44 1.9(4) . .
C20 C40 C45 C44 -170.2(3) . .
C46 C47 C48 C48 -67.5(6) . 7_655
C24 C23 O1 C3 147.0(3) . .
C22 C23 O1 C3 -31.3(4) . .
C4 C3 O1 C23 51.2(3) . .
C2 C3 O1 C23 160.9(2) . .
C3 C3 O1 C23 -79.4(2) 2_655 .
C21 C6 N1 C9 176.0(3) . .
C7 C6 N1 C9 -3.4(3) . .
C10 C9 N1 C6 -170.2(3) . .
C8 C9 N1 C6 3.7(3) . .
C10 C11 N2 C14 180.0(3) . .
C12 C11 N2 C14 0.2(3) . .
C15 C14 N2 C11 176.9(3) . .
C13 C14 N2 C11 -0.7(3) . .
C20 C19 N3 C16 -177.4(3) . .
C18 C19 N3 C16 -0.7(3) . .
C15 C16 N3 C19 -173.3(3) . .
C17 C16 N3 C19 1.8(3) . .
C21 C4 N4 C1 162.8(3) . .
C3 C4 N4 C1 -9.0(3) . .
C20 C1 N4 C4 168.9(3) . .
C2 C1 N4 C4 -8.3(3) . .
